data_2234530
loop_
_publ_author_name
'Devi, T. Uma'
'Priya, S.'
'Kalpana, G.'
'Selvanayagam, S.'
'Sridhar, B.'

_publ_section_title
;
 Resorcinol ninhydrin complex:
 1,5,9-trihydroxy-8-oxatetracyclo[7.7.0.0^2,7^.0^10,15^]hexadeca-2,4,6,10(15),11,13-hexaen-16-one
;
_journal_coeditor_code BT5867
_journal_issue 5
_journal_name_full 'Acta Crystallographica Section E'
_journal_page_first o1323
_journal_paper_doi 10.1107/S1600536812014249
_journal_volume 68
_journal_year 2012
_chemical_formula_moiety 'C15 H10 O5'
_chemical_formula_sum 'C15 H10 O5'
_chemical_formula_weight 270.23
_chemical_name_systematic
;
1,5,9-trihydroxy-8-oxatetracyclo[7.7.0.0^2,7^.0^10,15^]hexadeca-
2,4,6,10(15),11,13-hexaen-16-one
;
_space_group_IT_number 14
_symmetry_cell_setting monoclinic
_symmetry_space_group_name_Hall '-P 2ybc'
_symmetry_space_group_name_H-M 'P 1 21/c 1'
_atom_sites_solution_hydrogens geom
_atom_sites_solution_primary direct
_atom_sites_solution_secondary difmap
_audit_creation_method SHELXL-97
_cell_angle_alpha 90.00
_cell_angle_beta 91.8370(10)
_cell_angle_gamma 90.00
_cell_formula_units_Z 4
_cell_length_a 9.1117(5)
_cell_length_b 12.2995(7)
_cell_length_c 10.1177(5)
_cell_measurement_reflns_used 8468
_cell_measurement_temperature 292(2)
_cell_measurement_theta_max 27.1
_cell_measurement_theta_min 2.2
_cell_volume 1133.30(11)
_computing_cell_refinement 'SAINT (Bruker, 2001)'
_computing_data_collection 'SMART (Bruker, 2001)'
_computing_data_reduction 'SAINT (Bruker, 2001)'
_computing_molecular_graphics
;
ORTEP-3 (Farrugia, 1997) and PLATON (Spek, 2009)
;
_computing_publication_material 'SHELXL97 (Sheldrick, 2008) and PLATON (Spek, 2009)'
_computing_structure_refinement 'SHELXL97 (Sheldrick, 2008)'
_computing_structure_solution 'SHELXS97 (Sheldrick, 2008)'
_diffrn_ambient_temperature 292(2)
_diffrn_measured_fraction_theta_full 0.988
_diffrn_measured_fraction_theta_max 0.988
_diffrn_measurement_device 'Bruker SMART APEX CCD area-detector'
_diffrn_measurement_device_type 'Bruker SMART APEX CCD area-detector'
_diffrn_measurement_method '\w scans'
_diffrn_radiation_monochromator graphite
_diffrn_radiation_source 'fine-focus sealed tube'
_diffrn_radiation_type MoK\a
_diffrn_radiation_wavelength 0.71073
_diffrn_reflns_av_R_equivalents 0.0200
_diffrn_reflns_av_sigmaI/netI 0.0145
_diffrn_reflns_limit_h_max 11
_diffrn_reflns_limit_h_min -12
_diffrn_reflns_limit_k_max 16
_diffrn_reflns_limit_k_min -16
_diffrn_reflns_limit_l_max 13
_diffrn_reflns_limit_l_min -13
_diffrn_reflns_number 12939
_diffrn_reflns_theta_full 28.00
_diffrn_reflns_theta_max 28.00
_diffrn_reflns_theta_min 2.24
_diffrn_standards_number 0
_exptl_absorpt_coefficient_mu 0.120
_exptl_absorpt_correction_type none
_exptl_crystal_colour Colourless
_exptl_crystal_density_diffrn 1.584
_exptl_crystal_density_method 'not measured'
_exptl_crystal_description Block
_exptl_crystal_F_000 560
_exptl_crystal_size_max 0.22
_exptl_crystal_size_mid 0.20
_exptl_crystal_size_min 0.19
_refine_diff_density_max 0.310
_refine_diff_density_min -0.279
_refine_ls_extinction_method none
_refine_ls_goodness_of_fit_ref 1.051
_refine_ls_hydrogen_treatment refall
_refine_ls_matrix_type full
_refine_ls_number_parameters 221
_refine_ls_number_reflns 2699
_refine_ls_number_restraints 0
_refine_ls_restrained_S_all 1.051
_refine_ls_R_factor_all 0.0419
_refine_ls_R_factor_gt 0.0391
_refine_ls_shift/su_max 0.000
_refine_ls_shift/su_mean 0.000
_refine_ls_structure_factor_coef Fsqd
_refine_ls_weighting_details 'calc w=1/[\s^2^(Fo^2^)+(0.0594P)^2^+0.3056P] where P=(Fo^2^+2Fc^2^)/3'
_refine_ls_weighting_scheme calc
_refine_ls_wR_factor_gt 0.1037
_refine_ls_wR_factor_ref 0.1064
_reflns_number_gt 2468
_reflns_number_total 2699
_reflns_threshold_expression I>2\s(I)
_cod_data_source_file bt5867.cif
_cod_data_source_block I
_cod_original_sg_symbol_H-M 'P 21/c'
_cod_database_code 2234530
_cod_database_fobs_code 2234530

loop_
_symmetry_equiv_pos_as_xyz
'x, y, z'
'-x, y+1/2, -z+1/2'
'-x, -y, -z'
'x, -y-1/2, z-1/2'

loop_
_atom_site_type_symbol
_atom_site_label
_atom_site_fract_x
_atom_site_fract_y
_atom_site_fract_z
_atom_site_U_iso_or_equiv
_atom_site_adp_type
_atom_site_calc_flag
_atom_site_occupancy
_atom_site_symmetry_multiplicity
O O1 0.55633(10) 0.40497(9) 0.32526(9) 0.0416(2) Uani d 1 1
O O2 0.38544(11) 0.59167(7) 0.40684(9) 0.0382(2) Uani d 1 1
H H2A 0.394(2) 0.5760(16) 0.490(2) 0.058(5) Uiso d 1 1
O O3 0.22262(11) 0.65338(7) 0.19634(9) 0.0369(2) Uani d 1 1
H H3A 0.219(2) 0.689(2) 0.272(2) 0.080(7) Uiso d 1 1
O O4 -0.12067(11) 0.24783(9) 0.55006(10) 0.0444(3) Uani d 1 1
H H4A -0.175(2) 0.2263(19) 0.479(2) 0.076(6) Uiso d 1 1
O O5 0.07320(9) 0.50826(7) 0.24520(8) 0.0336(2) Uani d 1 1
C C1 0.21080(14) 0.48007(11) -0.02647(12) 0.0345(3) Uani d 1 1
H H1 0.1252(19) 0.5225(14) -0.0506(16) 0.042(4) Uiso d 1 1
C C2 0.27738(16) 0.41740(12) -0.12105(13) 0.0409(3) Uani d 1 1
H H2 0.2341(19) 0.4179(14) -0.2090(18) 0.049(4) Uiso d 1 1
C C3 0.40256(16) 0.35623(11) -0.09057(14) 0.0418(3) Uani d 1 1
H H3 0.4472(19) 0.3140(14) -0.1582(17) 0.048(4) Uiso d 1 1
C C4 0.46396(14) 0.35571(10) 0.03612(13) 0.0366(3) Uani d 1 1
H H4 0.5509(18) 0.3132(14) 0.0606(15) 0.041(4) Uiso d 1 1
C C5 0.39742(12) 0.41873(10) 0.13132(11) 0.0301(2) Uani d 1 1
C C6 0.27356(12) 0.48078(9) 0.10008(11) 0.0285(2) Uani d 1 1
C C7 0.44307(12) 0.43593(10) 0.27024(11) 0.0302(2) Uani d 1 1
C C8 0.32381(12) 0.50301(9) 0.33703(11) 0.0283(2) Uani d 1 1
C C9 0.22170(12) 0.54241(9) 0.21795(11) 0.0289(2) Uani d 1 1
C C10 0.22056(12) 0.43138(9) 0.41014(11) 0.0278(2) Uani d 1 1
C C11 0.24218(13) 0.36685(10) 0.52153(11) 0.0310(2) Uani d 1 1
H H11 0.3393(17) 0.3619(12) 0.5676(15) 0.036(4) Uiso d 1 1
C C12 0.12568(14) 0.30692(10) 0.56731(12) 0.0336(3) Uani d 1 1
H H12 0.1362(17) 0.2601(13) 0.6454(16) 0.043(4) Uiso d 1 1
C C13 -0.01040(13) 0.31088(10) 0.50070(12) 0.0328(3) Uani d 1 1
C C14 -0.03552(13) 0.37657(10) 0.39052(12) 0.0331(3) Uani d 1 1
H H14 -0.1314(18) 0.3805(13) 0.3462(15) 0.041(4) Uiso d 1 1
C C15 0.08212(12) 0.43688(10) 0.34892(11) 0.0290(2) Uani d 1 1

loop_
_atom_site_aniso_label
_atom_site_aniso_U_11
_atom_site_aniso_U_22
_atom_site_aniso_U_33
_atom_site_aniso_U_12
_atom_site_aniso_U_13
_atom_site_aniso_U_23
O1 0.0309(4) 0.0562(6) 0.0373(5) 0.0065(4) -0.0056(4) 0.0060(4)
O2 0.0455(5) 0.0369(5) 0.0315(5) -0.0098(4) -0.0097(4) -0.0017(4)
O3 0.0480(5) 0.0302(4) 0.0321(5) 0.0039(4) -0.0046(4) 0.0019(3)
O4 0.0441(5) 0.0478(6) 0.0416(5) -0.0145(4) 0.0066(4) -0.0008(4)
O5 0.0264(4) 0.0455(5) 0.0288(4) 0.0020(3) -0.0033(3) 0.0050(3)
C1 0.0349(6) 0.0402(6) 0.0281(6) -0.0044(5) -0.0046(4) 0.0013(5)
C2 0.0495(7) 0.0471(7) 0.0261(6) -0.0107(6) -0.0005(5) -0.0029(5)
C3 0.0504(8) 0.0396(7) 0.0360(7) -0.0074(6) 0.0106(6) -0.0079(5)
C4 0.0357(6) 0.0338(6) 0.0408(7) -0.0013(5) 0.0063(5) -0.0008(5)
C5 0.0292(5) 0.0319(6) 0.0293(6) -0.0039(4) -0.0003(4) 0.0019(4)
C6 0.0293(5) 0.0311(5) 0.0250(5) -0.0044(4) -0.0006(4) 0.0009(4)
C7 0.0269(5) 0.0333(5) 0.0304(6) -0.0031(4) -0.0015(4) 0.0047(4)
C8 0.0288(5) 0.0309(5) 0.0249(5) -0.0016(4) -0.0051(4) 0.0006(4)
C9 0.0292(5) 0.0316(5) 0.0258(5) 0.0004(4) -0.0031(4) 0.0009(4)
C10 0.0277(5) 0.0310(5) 0.0247(5) 0.0002(4) -0.0006(4) -0.0026(4)
C11 0.0322(6) 0.0333(6) 0.0272(5) 0.0015(4) -0.0031(4) -0.0013(4)
C12 0.0404(6) 0.0321(6) 0.0282(6) 0.0005(5) 0.0011(5) -0.0002(4)
C13 0.0354(6) 0.0323(6) 0.0310(6) -0.0049(5) 0.0061(4) -0.0067(4)
C14 0.0284(5) 0.0397(6) 0.0310(6) -0.0016(5) -0.0011(4) -0.0055(5)
C15 0.0297(5) 0.0334(6) 0.0239(5) 0.0022(4) -0.0013(4) -0.0032(4)

loop_
_atom_type_symbol
_atom_type_description
_atom_type_scat_dispersion_real
_atom_type_scat_dispersion_imag
_atom_type_scat_source
C C 0.0033 0.0016 'International Tables Vol C Tables 4.2.6.8 and 6.1.1.4'
H H 0.0000 0.0000 'International Tables Vol C Tables 4.2.6.8 and 6.1.1.4'
O O 0.0106 0.0060 'International Tables Vol C Tables 4.2.6.8 and 6.1.1.4'

loop_
_geom_angle_atom_site_label_1
_geom_angle_atom_site_label_2
_geom_angle_atom_site_label_3
_geom_angle
C8 O2 H2A 109.8(13)
C9 O3 H3A 110.3(15)
C13 O4 H4A 105.4(14)
C15 O5 C9 107.37(8)
C2 C1 C6 117.74(12)
C2 C1 H1 119.7(10)
C6 C1 H1 122.5(10)
C1 C2 C3 121.46(12)
C1 C2 H2 117.4(10)
C3 C2 H2 121.1(10)
C4 C3 C2 120.81(12)
C4 C3 H3 119.4(10)
C2 C3 H3 119.8(10)
C3 C4 C5 117.86(12)
C3 C4 H4 122.6(9)
C5 C4 H4 119.5(9)
C6 C5 C4 121.15(11)
C6 C5 C7 109.97(10)
C4 C5 C7 128.83(11)
C1 C6 C5 120.97(11)
C1 C6 C9 127.29(11)
C5 C6 C9 111.73(10)
O1 C7 C5 127.04(11)
O1 C7 C8 124.56(11)
C5 C7 C8 108.39(9)
O2 C8 C10 117.01(9)
O2 C8 C7 111.12(9)
C10 C8 C7 111.37(9)
O2 C8 C9 111.24(9)
C10 C8 C9 101.15(9)
C7 C8 C9 103.73(9)
O3 C9 O5 109.04(9)
O3 C9 C6 111.66(9)
O5 C9 C6 108.88(9)
O3 C9 C8 114.73(9)
O5 C9 C8 107.28(9)
C6 C9 C8 105.01(9)
C11 C10 C15 119.57(11)
C11 C10 C8 131.39(10)
C15 C10 C8 109.04(10)
C12 C11 C10 119.08(11)
C12 C11 H11 119.6(9)
C10 C11 H11 121.3(9)
C11 C12 C13 119.98(11)
C11 C12 H12 121.8(9)
C13 C12 H12 118.2(9)
O4 C13 C14 121.03(11)
O4 C13 C12 116.99(11)
C14 C13 C12 121.97(11)
C15 C14 C13 116.58(11)
C15 C14 H14 121.9(9)
C13 C14 H14 121.5(9)
O5 C15 C14 123.43(10)
O5 C15 C10 113.82(10)
C14 C15 C10 122.74(11)

loop_
_geom_bond_atom_site_label_1
_geom_bond_atom_site_label_2
_geom_bond_distance
O1 C7 1.2178(14)
O2 C8 1.4063(14)
O2 H2A 0.87(2)
O3 C9 1.3823(14)
O3 H3A 0.89(2)
O4 C13 1.3756(15)
O4 H4A 0.90(2)
O5 C15 1.3686(14)
O5 C9 1.4516(14)
C1 C2 1.3839(19)
C1 C6 1.3855(16)
C1 H1 0.964(17)
C2 C3 1.393(2)
C2 H2 0.962(18)
C3 C4 1.382(2)
C3 H3 0.960(17)
C4 C5 1.3907(17)
C4 H4 0.975(17)
C5 C6 1.3904(16)
C5 C7 1.4683(16)
C6 C9 1.5021(16)
C7 C8 1.5379(16)
C8 C10 1.5011(16)
C8 C9 1.5749(15)
C10 C11 1.3873(16)
C10 C15 1.3890(15)
C11 C12 1.3843(17)
C11 H11 0.989(16)
C12 C13 1.3930(18)
C12 H12 0.979(17)
C13 C14 1.3899(18)
C14 C15 1.3803(17)
C14 H14 0.970(16)

loop_
_geom_hbond_atom_site_label_D
_geom_hbond_atom_site_label_H
_geom_hbond_atom_site_label_A
_geom_hbond_site_symmetry_A
_geom_hbond_distance_DH
_geom_hbond_distance_HA
_geom_hbond_distance_DA
_geom_hbond_angle_DHA
O4 H4A O3 2_545 0.90(2) 2.02(2) 2.8770(10) 158(2)
O3 H3A O4 3_566 0.89(2) 2.18(2) 3.0130(10) 157(2)
O2 H2A O1 3_666 0.87(2) 1.92(2) 2.7460(10) 159(2)
O3 H3A O2 . 0.89(2) 2.33(2) 2.6670(10) 102.0(10)

loop_
_geom_torsion_atom_site_label_1
_geom_torsion_atom_site_label_2
_geom_torsion_atom_site_label_3
_geom_torsion_atom_site_label_4
_geom_torsion
C6 C1 C2 C3 0.49(19)
C1 C2 C3 C4 0.4(2)
C2 C3 C4 C5 -0.50(19)
C3 C4 C5 C6 -0.34(18)
C3 C4 C5 C7 -177.34(12)
C2 C1 C6 C5 -1.33(18)
C2 C1 C6 C9 179.74(11)
C4 C5 C6 C1 1.28(18)
C7 C5 C6 C1 178.80(10)
C4 C5 C6 C9 -179.63(10)
C7 C5 C6 C9 -2.12(13)
C6 C5 C7 O1 -170.36(12)
C4 C5 C7 O1 6.9(2)
C6 C5 C7 C8 8.49(13)
C4 C5 C7 C8 -174.24(11)
O1 C7 C8 O2 48.37(15)
C5 C7 C8 O2 -130.52(10)
O1 C7 C8 C10 -84.00(14)
C5 C7 C8 C10 97.11(10)
O1 C7 C8 C9 167.98(11)
C5 C7 C8 C9 -10.91(11)
C15 O5 C9 O3 -136.72(9)
C15 O5 C9 C6 101.24(10)
C15 O5 C9 C8 -11.91(12)
C1 C6 C9 O3 -60.94(15)
C5 C6 C9 O3 120.05(11)
C1 C6 C9 O5 59.51(15)
C5 C6 C9 O5 -119.51(10)
C1 C6 C9 C8 174.14(11)
C5 C6 C9 C8 -4.88(12)
O2 C8 C9 O3 5.95(14)
C10 C8 C9 O3 130.92(10)
C7 C8 C9 O3 -113.58(10)
O2 C8 C9 O5 -115.34(10)
C10 C8 C9 O5 9.63(11)
C7 C8 C9 O5 125.13(9)
O2 C8 C9 C6 128.92(10)
C10 C8 C9 C6 -106.11(10)
C7 C8 C9 C6 9.39(11)
O2 C8 C10 C11 -62.49(17)
C7 C8 C10 C11 66.83(15)
C9 C8 C10 C11 176.52(12)
O2 C8 C10 C15 116.84(11)
C7 C8 C10 C15 -113.83(10)
C9 C8 C10 C15 -4.14(12)
C15 C10 C11 C12 1.69(17)
C8 C10 C11 C12 -179.04(11)
C10 C11 C12 C13 0.81(18)
C11 C12 C13 O4 178.84(11)
C11 C12 C13 C14 -2.16(18)
O4 C13 C14 C15 179.85(11)
C12 C13 C14 C15 0.90(18)
C9 O5 C15 C14 -170.98(11)
C9 O5 C15 C10 9.76(13)
C13 C14 C15 O5 -177.48(10)
C13 C14 C15 C10 1.71(17)
C11 C10 C15 O5 176.22(10)
C8 C10 C15 O5 -3.20(13)
C11 C10 C15 C14 -3.04(18)
C8 C10 C15 C14 177.54(10)

loop_
_cod_related_entry_id
_cod_related_entry_database
_cod_related_entry_code
1 ChemSpider 3333317
